data_7034393
loop_
_publ_author_name
'Caputo, Christopher B.'
'Winkelhaus, Daniel'
'Dobrovetsky, Roman'
'Hounjet, Lindsay J.'
'Stephan, Douglas W.'

_publ_section_title
;
 Synthesis and Lewis acidity of fluorophosphonium cations.
;
_journal_issue 27
_journal_name_full 'Dalton transactions (Cambridge, England : 2003)'
_journal_page_first 12256
_journal_page_last 12264
_journal_paper_doi 10.1039/c5dt00217f
_journal_volume 44
_journal_year 2015
_chemical_formula_sum 'C39 H21 B F17 P'
_chemical_formula_weight 854.34
_space_group_crystal_system triclinic
_space_group_IT_number 2
_space_group_name_Hall '-P 1'
_space_group_name_H-M_alt 'P -1'
_symmetry_space_group_name_Hall '-P 1'
_symmetry_space_group_name_H-M 'P -1'
_atom_sites_solution_hydrogens geom
_audit_creation_method SHELXL-2014/7
_audit_update_record
;
2015-02-27 deposited with the CCDC.
2015-03-11 downloaded from the CCDC.
;
_cell_angle_alpha 68.914(4)
_cell_angle_beta 69.688(4)
_cell_angle_gamma 73.804(4)
_cell_formula_units_Z 2
_cell_length_a 11.0189(8)
_cell_length_b 11.9251(9)
_cell_length_c 15.5762(11)
_cell_measurement_reflns_used 6434
_cell_measurement_temperature 150(2)
_cell_measurement_theta_max 25.79
_cell_measurement_theta_min 2.68
_cell_volume 1763.0(2)
_computing_cell_refinement 'Bruker SAINT'
_computing_data_collection 'Bruker APEX2'
_computing_data_reduction 'Bruker SAINT'
_computing_molecular_graphics 'Bruker SHELXTL'
_computing_publication_material 'Bruker SHELXTL'
_computing_structure_refinement 'SHELXL-2014/7 (Sheldrick, 2014)'
_computing_structure_solution 'SHELXS-97 (Sheldrick, 2008)'
_diffrn_ambient_temperature 150(2)
_diffrn_measured_fraction_theta_full 0.980
_diffrn_measured_fraction_theta_max 0.973
_diffrn_measurement_device_type 'Bruker APEX-II CCD'
_diffrn_measurement_method '\f and \w scans'
_diffrn_radiation_type MoK\a
_diffrn_radiation_wavelength 0.71073
_diffrn_reflns_av_R_equivalents 0.0458
_diffrn_reflns_av_unetI/netI 0.0629
_diffrn_reflns_Laue_measured_fraction_full 0.980
_diffrn_reflns_Laue_measured_fraction_max 0.973
_diffrn_reflns_limit_h_max 14
_diffrn_reflns_limit_h_min -13
_diffrn_reflns_limit_k_max 14
_diffrn_reflns_limit_k_min -15
_diffrn_reflns_limit_l_max 18
_diffrn_reflns_limit_l_min -20
_diffrn_reflns_number 26206
_diffrn_reflns_point_group_measured_fraction_full 0.980
_diffrn_reflns_point_group_measured_fraction_max 0.973
_diffrn_reflns_theta_full 25.242
_diffrn_reflns_theta_max 27.535
_diffrn_reflns_theta_min 1.458
_exptl_absorpt_coefficient_mu 0.199
_exptl_absorpt_correction_T_max 0.7456
_exptl_absorpt_correction_T_min 0.6584
_exptl_absorpt_correction_type multi-scan
_exptl_absorpt_process_details SADABS
_exptl_crystal_colour colourless
_exptl_crystal_density_diffrn 1.609
_exptl_crystal_description block
_exptl_crystal_F_000 856
_exptl_crystal_size_max 0.300
_exptl_crystal_size_mid 0.250
_exptl_crystal_size_min 0.200
_refine_diff_density_max 1.415
_refine_diff_density_min -0.629
_refine_diff_density_rms 0.125
_refine_ls_extinction_method none
_refine_ls_goodness_of_fit_ref 1.057
_refine_ls_hydrogen_treatment constr
_refine_ls_matrix_type full
_refine_ls_number_parameters 523
_refine_ls_number_reflns 7930
_refine_ls_number_restraints 0
_refine_ls_restrained_S_all 1.057
_refine_ls_R_factor_all 0.1256
_refine_ls_R_factor_gt 0.0878
_refine_ls_shift/su_max 0.000
_refine_ls_shift/su_mean 0.000
_refine_ls_structure_factor_coef Fsqd
_refine_ls_weighting_details 'w=1/[\s^2^(Fo^2^)+(0.1311P)^2^+6.9185P] where P=(Fo^2^+2Fc^2^)/3'
_refine_ls_weighting_scheme calc
_refine_ls_wR_factor_gt 0.2578
_refine_ls_wR_factor_ref 0.2831
_reflns_Friedel_coverage 0.000
_reflns_number_gt 5241
_reflns_number_total 7930
_reflns_threshold_expression 'I > 2\s(I)'
_cod_data_source_file c5dt00217f2.cif
_cod_data_source_block CBC020_0m
_cod_depositor_comments 'Adding full bibliography for 7034389--7034395.cif.'
_cod_database_code 7034393
_shelx_shelxl_version_number 2014/7
_shelx_space_group_comment
; 
The symmetry employed for this shelxl refinement is uniquely defined 
by the following loop, which should always be used as a source of 
symmetry information in preference to the above space-group names. 
They are only intended as comments. 
;
_shelx_estimated_absorpt_t_min 0.943
_shelx_estimated_absorpt_t_max 0.961

loop_
_space_group_symop_operation_xyz
'x, y, z'
'-x, -y, -z'

loop_
_atom_site_label
_atom_site_type_symbol
_atom_site_fract_x
_atom_site_fract_y
_atom_site_fract_z
_atom_site_U_iso_or_equiv
_atom_site_adp_type
_atom_site_occupancy
_atom_site_site_symmetry_order
_atom_site_calc_flag
_atom_site_refinement_flags_posn
_atom_site_refinement_flags_adp
C18 C 0.8999(7) 0.2739(5) 0.3816(4) 0.0444(15) Uani 1 1 d . .
H18A H 0.8746 0.1961 0.4141 0.053 Uiso 1 1 calc R U
C19 C 1.0230(7) 0.2825(5) 0.3172(4) 0.0409(14) Uani 1 1 d . .
H19A H 1.0818 0.2099 0.3080 0.049 Uiso 1 1 calc R U
C20 C 1.0630(5) 0.3954(5) 0.2654(4) 0.0310(11) Uani 1 1 d . .
C15 C 0.9726(5) 0.4998(4) 0.2840(3) 0.0245(10) Uani 1 1 d . .
C1 C 1.0090(5) 0.6920(4) 0.0982(3) 0.0241(9) Uani 1 1 d . .
C6 C 1.0667(5) 0.7910(4) 0.0284(4) 0.0285(10) Uani 1 1 d . .
C5 C 1.0542(6) 0.8200(5) -0.0633(4) 0.0394(13) Uani 1 1 d . .
H5A H 1.0929 0.8852 -0.1124 0.047 Uiso 1 1 calc R U
C4 C 0.9871(7) 0.7567(6) -0.0850(4) 0.0468(15) Uani 1 1 d . .
H4A H 0.9803 0.7791 -0.1484 0.056 Uiso 1 1 calc R U
C11 C 0.7497(6) 0.9452(5) 0.3540(4) 0.0384(13) Uani 1 1 d . .
H11A H 0.6950 1.0080 0.3812 0.046 Uiso 1 1 calc R U
C10 C 0.7384(5) 0.9391(4) 0.2697(4) 0.0323(11) Uani 1 1 d . .
H10A H 0.6755 0.9970 0.2395 0.039 Uiso 1 1 calc R U
C9 C 0.8198(5) 0.8477(4) 0.2300(3) 0.0255(10) Uani 1 1 d . .
H9A H 0.8143 0.8438 0.1716 0.031 Uiso 1 1 calc R U
C8 C 0.9092(5) 0.7623(4) 0.2759(3) 0.0231(9) Uani 1 1 d . .
C7 C 1.1401(6) 0.8630(5) 0.0490(4) 0.0386(13) Uani 1 1 d . .
H7A H 1.1396 0.8308 0.1165 0.058 Uiso 1 1 calc R U
H7B H 1.2311 0.8561 0.0086 0.058 Uiso 1 1 calc R U
H7C H 1.0975 0.9489 0.0352 0.058 Uiso 1 1 calc R U
C3 C 0.9294(6) 0.6608(5) -0.0156(4) 0.0384(13) Uani 1 1 d . .
H3A H 0.8822 0.6183 -0.0309 0.046 Uiso 1 1 calc R U
C2 C 0.9415(5) 0.6277(5) 0.0761(4) 0.0299(11) Uani 1 1 d . .
H2A H 0.9038 0.5612 0.1241 0.036 Uiso 1 1 calc R U
C21 C 1.1967(6) 0.3999(6) 0.1952(5) 0.0448(14) Uani 1 1 d . .
H21A H 1.2094 0.4850 0.1651 0.067 Uiso 1 1 calc R U
H21B H 1.2641 0.3539 0.2287 0.067 Uiso 1 1 calc R U
H21C H 1.2040 0.3636 0.1459 0.067 Uiso 1 1 calc R U
C17 C 0.8137(6) 0.3767(5) 0.3991(4) 0.0373(12) Uani 1 1 d . .
H17A H 0.7299 0.3697 0.4441 0.045 Uiso 1 1 calc R U
C16 C 0.8491(5) 0.4901(4) 0.3512(3) 0.0272(10) Uani 1 1 d . .
H16A H 0.7903 0.5613 0.3636 0.033 Uiso 1 1 calc R U
C13 C 0.9205(5) 0.7665(4) 0.3620(3) 0.0250(10) Uani 1 1 d . .
C12 C 0.8394(5) 0.8610(5) 0.3980(3) 0.0314(11) Uani 1 1 d . .
H12A H 0.8464 0.8675 0.4550 0.038 Uiso 1 1 calc R U
C14 C 1.0138(6) 0.6758(5) 0.4147(4) 0.0347(12) Uani 1 1 d . .
H14A H 1.0634 0.6155 0.3802 0.052 Uiso 1 1 calc R U
H14B H 1.0748 0.7179 0.4196 0.052 Uiso 1 1 calc R U
H14C H 0.9644 0.6343 0.4791 0.052 Uiso 1 1 calc R U
C25 C 0.5527(6) 0.8216(6) -0.0811(4) 0.0417(14) Uani 1 1 d . .
C26 C 0.6063(6) 0.8712(5) -0.0393(4) 0.0396(13) Uani 1 1 d . .
C27 C 0.6004(5) 0.8201(5) 0.0569(4) 0.0313(11) Uani 1 1 d . .
C22 C 0.5460(5) 0.7172(4) 0.1155(3) 0.0244(10) Uani 1 1 d . .
C34 C 0.4512(5) 0.7534(4) 0.2912(3) 0.0229(9) Uani 1 1 d . .
C35 C 0.3329(5) 0.8232(4) 0.2733(3) 0.0237(9) Uani 1 1 d . .
C36 C 0.2531(5) 0.9079(4) 0.3196(4) 0.0292(11) Uani 1 1 d . .
C37 C 0.2890(6) 0.9256(5) 0.3890(4) 0.0323(12) Uani 1 1 d . .
C39 C 0.4788(5) 0.7729(4) 0.3645(3) 0.0273(10) Uani 1 1 d . .
C38 C 0.4019(6) 0.8569(5) 0.4122(3) 0.0329(12) Uani 1 1 d . .
C28 C 0.5229(5) 0.5205(4) 0.2745(3) 0.0241(9) Uani 1 1 d . .
C33 C 0.4134(5) 0.4811(4) 0.3439(3) 0.0277(10) Uani 1 1 d . .
C32 C 0.3890(5) 0.3625(5) 0.3735(4) 0.0322(11) Uani 1 1 d . .
C31 C 0.4802(5) 0.2759(4) 0.3346(4) 0.0309(11) Uani 1 1 d . .
C30 C 0.5930(5) 0.3091(4) 0.2669(4) 0.0299(11) Uani 1 1 d . .
C29 C 0.6117(5) 0.4288(5) 0.2382(4) 0.0302(11) Uani 1 1 d . .
C24 C 0.4954(6) 0.7200(6) -0.0266(4) 0.0400(13) Uani 1 1 d . .
C23 C 0.4927(5) 0.6715(5) 0.0690(4) 0.0318(11) Uani 1 1 d . .
P1 P 1.00930(12) 0.64882(11) 0.22001(8) 0.0219(3) Uani 1 1 d . .
F1 F 1.1524(3) 0.6422(3) 0.2196(2) 0.0292(6) Uani 1 1 d . .
F5 F 0.5573(4) 0.8704(4) -0.1745(2) 0.0622(12) Uani 1 1 d . .
F15 F 0.2114(4) 1.0068(3) 0.4360(2) 0.0490(9) Uani 1 1 d . .
F13 F 0.2884(3) 0.8071(3) 0.2087(2) 0.0319(7) Uani 1 1 d . .
F17 F 0.5839(3) 0.7045(3) 0.3961(2) 0.0396(8) Uani 1 1 d . .
F16 F 0.4345(4) 0.8711(3) 0.4834(2) 0.0500(9) Uani 1 1 d . .
F2 F 0.6814(3) 0.6581(2) 0.22746(18) 0.0254(6) Uani 1 1 d . .
F10 F 0.4585(4) 0.1617(3) 0.3619(2) 0.0446(8) Uani 1 1 d . .
F9 F 0.6841(4) 0.2259(3) 0.2287(3) 0.0483(9) Uani 1 1 d . .
F8 F 0.7220(3) 0.4552(3) 0.1675(2) 0.0442(9) Uani 1 1 d . .
F7 F 0.6499(4) 0.8788(3) 0.0937(2) 0.0432(8) Uani 1 1 d . .
F4 F 0.4410(5) 0.6713(4) -0.0661(3) 0.0647(12) Uani 1 1 d . .
F3 F 0.4298(4) 0.5752(3) 0.1173(2) 0.0446(8) Uani 1 1 d . .
F14 F 0.1412(3) 0.9731(3) 0.2969(2) 0.0431(8) Uani 1 1 d . .
F11 F 0.2767(4) 0.3335(3) 0.4387(3) 0.0562(10) Uani 1 1 d . .
F12 F 0.3172(3) 0.5591(3) 0.3866(2) 0.0436(8) Uani 1 1 d . .
F6 F 0.6636(4) 0.9699(3) -0.0907(3) 0.0598(11) Uani 1 1 d . .
B1 B 0.5517(5) 0.6607(4) 0.2277(3) 0.0197(10) Uani 1 1 d . .

loop_
_atom_site_aniso_label
_atom_site_aniso_U_11
_atom_site_aniso_U_22
_atom_site_aniso_U_33
_atom_site_aniso_U_23
_atom_site_aniso_U_13
_atom_site_aniso_U_12
C18 0.083(5) 0.019(3) 0.033(3) 0.006(2) -0.024(3) -0.020(3)
C19 0.064(4) 0.017(2) 0.041(3) -0.007(2) -0.022(3) 0.002(3)
C20 0.044(3) 0.021(2) 0.031(3) -0.010(2) -0.018(2) 0.002(2)
C15 0.032(2) 0.018(2) 0.026(2) -0.0066(18) -0.0135(19) -0.0010(19)
C1 0.028(2) 0.020(2) 0.021(2) -0.0056(18) -0.0064(18) -0.0015(19)
C6 0.029(2) 0.021(2) 0.029(2) -0.0055(19) -0.0049(19) -0.001(2)
C5 0.049(3) 0.034(3) 0.025(2) -0.005(2) -0.003(2) -0.006(3)
C4 0.069(4) 0.048(4) 0.025(3) -0.011(3) -0.015(3) -0.009(3)
C11 0.049(3) 0.020(3) 0.040(3) -0.014(2) -0.004(2) -0.001(2)
C10 0.034(3) 0.016(2) 0.039(3) -0.006(2) -0.011(2) 0.006(2)
C9 0.032(2) 0.017(2) 0.027(2) -0.0042(18) -0.0097(19) -0.0030(19)
C8 0.025(2) 0.017(2) 0.024(2) -0.0063(18) -0.0049(18) -0.0011(18)
C7 0.044(3) 0.029(3) 0.038(3) -0.001(2) -0.010(2) -0.015(2)
C3 0.052(3) 0.036(3) 0.033(3) -0.014(2) -0.015(2) -0.006(3)
C2 0.035(3) 0.025(3) 0.030(2) -0.013(2) -0.006(2) -0.004(2)
C21 0.044(3) 0.033(3) 0.057(4) -0.026(3) -0.012(3) 0.007(3)
C17 0.049(3) 0.030(3) 0.030(3) 0.000(2) -0.010(2) -0.016(2)
C16 0.034(3) 0.021(2) 0.024(2) -0.0027(18) -0.0110(19) -0.002(2)
C13 0.031(2) 0.018(2) 0.023(2) -0.0033(18) -0.0044(18) -0.0070(19)
C12 0.049(3) 0.022(2) 0.020(2) -0.0079(19) -0.003(2) -0.008(2)
C14 0.041(3) 0.034(3) 0.029(3) -0.010(2) -0.011(2) -0.004(2)
C25 0.048(3) 0.044(3) 0.021(2) -0.008(2) -0.011(2) 0.012(3)
C26 0.043(3) 0.032(3) 0.025(3) 0.001(2) -0.005(2) 0.003(2)
C27 0.041(3) 0.024(3) 0.026(2) -0.003(2) -0.012(2) -0.003(2)
C22 0.029(2) 0.021(2) 0.020(2) -0.0055(18) -0.0088(18) 0.0018(19)
C34 0.029(2) 0.014(2) 0.019(2) -0.0034(17) -0.0032(17) -0.0013(18)
C35 0.031(2) 0.019(2) 0.020(2) -0.0048(17) -0.0067(18) -0.0049(19)
C36 0.031(2) 0.020(2) 0.029(2) -0.0050(19) -0.007(2) 0.002(2)
C37 0.046(3) 0.019(2) 0.027(2) -0.0122(19) -0.001(2) -0.001(2)
C39 0.036(3) 0.021(2) 0.020(2) -0.0038(18) -0.0079(19) -0.001(2)
C38 0.052(3) 0.028(3) 0.022(2) -0.011(2) -0.013(2) -0.004(2)
C28 0.031(2) 0.017(2) 0.023(2) -0.0039(17) -0.0076(18) -0.0041(19)
C33 0.030(2) 0.019(2) 0.025(2) -0.0032(18) -0.0060(19) 0.0038(19)
C32 0.033(3) 0.025(3) 0.029(2) 0.002(2) -0.004(2) -0.010(2)
C31 0.045(3) 0.015(2) 0.034(3) -0.0004(19) -0.017(2) -0.009(2)
C30 0.037(3) 0.020(2) 0.034(3) -0.011(2) -0.013(2) 0.001(2)
C29 0.030(3) 0.024(3) 0.032(3) -0.010(2) -0.002(2) -0.004(2)
C24 0.047(3) 0.046(3) 0.033(3) -0.023(3) -0.017(2) 0.008(3)
C23 0.034(3) 0.029(3) 0.032(3) -0.014(2) -0.008(2) 0.001(2)
P1 0.0267(6) 0.0147(6) 0.0227(6) -0.0063(4) -0.0063(4) -0.0008(4)
F1 0.0319(15) 0.0245(15) 0.0310(15) -0.0095(12) -0.0098(12) -0.0014(12)
F5 0.082(3) 0.065(3) 0.0229(16) -0.0066(16) -0.0204(17) 0.011(2)
F15 0.063(2) 0.0354(19) 0.0437(19) -0.0257(16) -0.0069(17) 0.0079(16)
F13 0.0320(15) 0.0321(16) 0.0381(16) -0.0173(13) -0.0142(13) -0.0003(13)
F17 0.0464(18) 0.0412(19) 0.0302(16) -0.0134(14) -0.0195(14) 0.0093(15)
F16 0.073(2) 0.049(2) 0.0356(17) -0.0248(16) -0.0243(17) 0.0061(18)
F2 0.0328(15) 0.0176(13) 0.0235(13) -0.0051(10) -0.0078(11) -0.0019(11)
F10 0.064(2) 0.0172(15) 0.050(2) 0.0007(13) -0.0175(17) -0.0151(15)
F9 0.054(2) 0.0198(16) 0.060(2) -0.0178(15) -0.0022(17) 0.0015(15)
F8 0.0403(18) 0.0267(17) 0.051(2) -0.0183(15) 0.0136(15) -0.0081(14)
F7 0.067(2) 0.0237(16) 0.0406(18) 0.0068(13) -0.0259(16) -0.0171(15)
F4 0.091(3) 0.074(3) 0.049(2) -0.028(2) -0.038(2) -0.008(2)
F3 0.057(2) 0.044(2) 0.0431(18) -0.0129(15) -0.0179(16) -0.0193(17)
F14 0.0378(18) 0.0342(18) 0.052(2) -0.0171(15) -0.0166(15) 0.0126(14)
F11 0.046(2) 0.040(2) 0.057(2) -0.0011(17) 0.0110(17) -0.0186(17)
F12 0.0360(17) 0.0299(17) 0.0462(19) -0.0099(14) 0.0088(14) -0.0044(14)
F6 0.075(3) 0.044(2) 0.0371(19) 0.0164(16) -0.0134(18) -0.0160(19)
B1 0.032(3) 0.010(2) 0.013(2) 0.0006(17) -0.0052(19) -0.0047(19)

loop_
_atom_type_symbol
_atom_type_description
_atom_type_scat_dispersion_real
_atom_type_scat_dispersion_imag
_atom_type_scat_source
C C 0.0033 0.0016 'International Tables Vol C Tables 4.2.6.8 and 6.1.1.4'
H H 0.0000 0.0000 'International Tables Vol C Tables 4.2.6.8 and 6.1.1.4'
B B 0.0013 0.0007 'International Tables Vol C Tables 4.2.6.8 and 6.1.1.4'
F F 0.0171 0.0103 'International Tables Vol C Tables 4.2.6.8 and 6.1.1.4'
P P 0.1023 0.0942 'International Tables Vol C Tables 4.2.6.8 and 6.1.1.4'

loop_
_geom_angle_atom_site_label_1
_geom_angle_atom_site_label_2
_geom_angle_atom_site_label_3
_geom_angle
C17 C18 C19 120.8(5)
C17 C18 H18A 119.6
C19 C18 H18A 119.6
C18 C19 C20 121.7(5)
C18 C19 H19A 119.1
C20 C19 H19A 119.1
C19 C20 C15 116.6(5)
C19 C20 C21 119.6(5)
C15 C20 C21 123.8(5)
C16 C15 C20 121.4(5)
C16 C15 P1 117.6(4)
C20 C15 P1 121.0(4)
C2 C1 C6 121.4(4)
C2 C1 P1 116.4(4)
C6 C1 P1 122.1(4)
C5 C6 C1 116.8(5)
C5 C6 C7 120.0(5)
C1 C6 C7 123.2(5)
C4 C5 C6 121.8(5)
C4 C5 H5A 119.1
C6 C5 H5A 119.1
C5 C4 C3 120.9(5)
C5 C4 H4A 119.5
C3 C4 H4A 119.5
C12 C11 C10 120.2(5)
C12 C11 H11A 119.9
C10 C11 H11A 119.9
C11 C10 C9 119.4(5)
C11 C10 H10A 120.3
C9 C10 H10A 120.3
C8 C9 C10 119.7(5)
C8 C9 H9A 120.2
C10 C9 H9A 120.2
C9 C8 C13 121.5(4)
C9 C8 P1 116.6(4)
C13 C8 P1 121.9(4)
C6 C7 H7A 109.5
C6 C7 H7B 109.5
H7A C7 H7B 109.5
C6 C7 H7C 109.5
H7A C7 H7C 109.5
H7B C7 H7C 109.5
C2 C3 C4 119.1(5)
C2 C3 H3A 120.5
C4 C3 H3A 120.5
C3 C2 C1 120.0(5)
C3 C2 H2A 120.0
C1 C2 H2A 120.0
C20 C21 H21A 109.5
C20 C21 H21B 109.5
H21A C21 H21B 109.5
C20 C21 H21C 109.5
H21A C21 H21C 109.5
H21B C21 H21C 109.5
C18 C17 C16 119.9(5)
C18 C17 H17A 120.1
C16 C17 H17A 120.1
C17 C16 C15 119.7(5)
C17 C16 H16A 120.2
C15 C16 H16A 120.2
C12 C13 C8 116.9(4)
C12 C13 C14 119.7(4)
C8 C13 C14 123.5(4)
C11 C12 C13 122.3(5)
C11 C12 H12A 118.8
C13 C12 H12A 118.8
C13 C14 H14A 109.5
C13 C14 H14B 109.5
H14A C14 H14B 109.5
C13 C14 H14C 109.5
H14A C14 H14C 109.5
H14B C14 H14C 109.5
F5 C25 C26 120.4(6)
F5 C25 C24 120.6(6)
C26 C25 C24 119.0(5)
F6 C26 C25 120.4(5)
F6 C26 C27 120.0(6)
C25 C26 C27 119.6(5)
F7 C27 C26 115.7(5)
F7 C27 C22 119.9(4)
C26 C27 C22 124.4(5)
C27 C22 C23 113.2(4)
C27 C22 B1 119.9(4)
C23 C22 B1 126.9(4)
C39 C34 C35 113.2(4)
C39 C34 B1 123.6(4)
C35 C34 B1 123.1(4)
F13 C35 C36 115.8(4)
F13 C35 C34 119.8(4)
C36 C35 C34 124.3(4)
F14 C36 C37 120.1(4)
F14 C36 C35 120.7(5)
C37 C36 C35 119.2(5)
F15 C37 C36 120.0(5)
F15 C37 C38 120.7(5)
C36 C37 C38 119.2(4)
F17 C39 C38 115.6(4)
F17 C39 C34 120.3(4)
C38 C39 C34 124.0(5)
F16 C38 C37 119.1(5)
F16 C38 C39 121.0(5)
C37 C38 C39 119.9(5)
C33 C28 C29 113.5(4)
C33 C28 B1 127.2(4)
C29 C28 B1 119.1(4)
F12 C33 C28 120.9(4)
F12 C33 C32 114.8(4)
C28 C33 C32 124.2(5)
F11 C32 C31 120.3(5)
F11 C32 C33 120.1(5)
C31 C32 C33 119.6(5)
F10 C31 C30 120.7(5)
F10 C31 C32 120.5(5)
C30 C31 C32 118.9(4)
F9 C30 C31 119.9(5)
F9 C30 C29 120.5(5)
C31 C30 C29 119.5(5)
F8 C29 C30 115.7(4)
F8 C29 C28 120.0(4)
C30 C29 C28 124.3(5)
F4 C24 C25 119.7(5)
F4 C24 C23 120.9(6)
C25 C24 C23 119.4(5)
F3 C23 C24 115.0(5)
F3 C23 C22 120.6(5)
C24 C23 C22 124.4(5)
F1 P1 C8 106.39(19)
F1 P1 C15 105.9(2)
C8 P1 C15 113.8(2)
F1 P1 C1 106.7(2)
C8 P1 C1 111.3(2)
C15 P1 C1 112.3(2)
F2 B1 C28 107.8(4)
F2 B1 C22 107.0(4)
C28 B1 C22 111.9(4)
F2 B1 C34 106.9(4)
C28 B1 C34 112.7(4)
C22 B1 C34 110.2(4)

loop_
_geom_bond_atom_site_label_1
_geom_bond_atom_site_label_2
_geom_bond_distance
C18 C17 1.375(9)
C18 C19 1.384(9)
C18 H18A 0.9500
C19 C20 1.400(8)
C19 H19A 0.9500
C20 C15 1.412(7)
C20 C21 1.501(8)
C15 C16 1.404(7)
C15 P1 1.778(5)
C1 C2 1.395(7)
C1 C6 1.412(7)
C1 P1 1.778(5)
C6 C5 1.391(7)
C6 C7 1.503(8)
C5 C4 1.377(9)
C5 H5A 0.9500
C4 C3 1.385(9)
C4 H4A 0.9500
C11 C12 1.370(8)
C11 C10 1.389(8)
C11 H11A 0.9500
C10 C9 1.389(7)
C10 H10A 0.9500
C9 C8 1.387(7)
C9 H9A 0.9500
C8 C13 1.410(7)
C8 P1 1.776(5)
C7 H7A 0.9800
C7 H7B 0.9800
C7 H7C 0.9800
C3 C2 1.383(7)
C3 H3A 0.9500
C2 H2A 0.9500
C21 H21A 0.9800
C21 H21B 0.9800
C21 H21C 0.9800
C17 C16 1.381(7)
C17 H17A 0.9500
C16 H16A 0.9500
C13 C12 1.388(7)
C13 C14 1.492(7)
C12 H12A 0.9500
C14 H14A 0.9800
C14 H14B 0.9800
C14 H14C 0.9800
C25 F5 1.347(6)
C25 C26 1.365(9)
C25 C24 1.379(9)
C26 F6 1.346(7)
C26 C27 1.384(7)
C27 F7 1.355(6)
C27 C22 1.387(7)
C22 C23 1.388(7)
C22 B1 1.648(6)
C34 C39 1.386(7)
C34 C35 1.396(7)
C34 B1 1.665(7)
C35 F13 1.349(5)
C35 C36 1.380(7)
C36 F14 1.349(6)
C36 C37 1.370(8)
C37 F15 1.348(6)
C37 C38 1.371(8)
C39 F17 1.352(6)
C39 C38 1.377(7)
C38 F16 1.354(6)
C28 C33 1.375(7)
C28 C29 1.392(7)
C28 B1 1.639(6)
C33 F12 1.356(6)
C33 C32 1.393(7)
C32 F11 1.340(6)
C32 C31 1.375(8)
C31 F10 1.337(5)
C31 C30 1.370(7)
C30 F9 1.342(6)
C30 C29 1.386(7)
C29 F8 1.350(6)
C24 F4 1.336(7)
C24 C23 1.382(8)
C23 F3 1.351(6)
P1 F1 1.555(3)
F2 B1 1.420(6)
